data_7055735
loop_
_publ_author_name
'Liu, Mei-Jiao'
'Hu, Kong-Qiu'
'Liu, Cai-Ming'
'Cui, Ai-Li'
'Kou, Hui-Zhong'

_publ_section_title
;
 Ligand-directed assembly of trinuclear and one-dimensional
 heterotrimetallic CuIILnIIIFeIIIcomplexes: unusual antiferromagnetic
 CuIIFeIIIcoupling via cyano bridges
;
_journal_issue 10
_journal_name_full 'New J. Chem.'
_journal_page_first 8643
_journal_paper_doi 10.1039/C6NJ01887D
_journal_volume 40
_journal_year 2016
_chemical_formula_moiety 'C48 H48 Cu2 Dy Fe N10 O9, 5(O), 1.5(C2 H3 N)'
_chemical_formula_sum 'C53 H65.5 Cu2 Dy Fe N12.5 O12.5'
_chemical_formula_weight 1423.10
_chemical_name_systematic
;
 ?
;
_space_group_crystal_system orthorhombic
_space_group_IT_number 61
_space_group_name_Hall '-P 2ac 2ab'
_space_group_name_H-M_alt 'P b c a'
_symmetry_space_group_name_Hall '-P 2ac 2ab'
_symmetry_space_group_name_H-M 'P b c a'
_atom_sites_solution_hydrogens geom
_audit_creation_date 2016-03-25
_audit_creation_method
;
Olex2 1.2
(compiled 2016.02.19 svn.r3266 for OlexSys, GUI svn.r5155)
;
_audit_update_record
;
2016-08-12 deposited with the CCDC.
2016-08-22 downloaded from the CCDC.
;
_cell_angle_alpha 90
_cell_angle_beta 90
_cell_angle_gamma 90
_cell_formula_units_Z 8
_cell_length_a 21.085(4)
_cell_length_b 23.379(5)
_cell_length_c 26.922(5)
_cell_measurement_reflns_used 45371
_cell_measurement_temperature 293(2)
_cell_measurement_theta_max 27.5
_cell_measurement_theta_min 2.99
_cell_volume 13271(5)
_computing_cell_refinement 'CrystalClear (Rigaku Inc., 2008)'
_computing_data_collection 'CrystalClear (Rigaku Inc., 2008)'
_computing_data_reduction 'CrystalClear (Rigaku Inc., 2008)'
_computing_molecular_graphics 'Olex2 (Dolomanov et al., 2009)'
_computing_publication_material 'Olex2 (Dolomanov et al., 2009)'
_computing_structure_refinement 'ShelXL (Sheldrick, 2015)'
_computing_structure_solution 'SHELXS-97 (Sheldrick, 1990)'
_diffrn_ambient_temperature 293(2)
_diffrn_measured_fraction_theta_full 0.992
_diffrn_measured_fraction_theta_max 0.984
_diffrn_measurement_device_type 'Saturn724+ (2x2 bin mode)'
_diffrn_measurement_method '\w scans'
_diffrn_radiation_monochromator graphite
_diffrn_radiation_type MoK\a
_diffrn_radiation_wavelength 0.71073
_diffrn_reflns_av_R_equivalents 0.1296
_diffrn_reflns_av_unetI/netI 0.0850
_diffrn_reflns_Laue_measured_fraction_full 0.992
_diffrn_reflns_Laue_measured_fraction_max 0.984
_diffrn_reflns_limit_h_max 27
_diffrn_reflns_limit_h_min -27
_diffrn_reflns_limit_k_max 30
_diffrn_reflns_limit_k_min -30
_diffrn_reflns_limit_l_max 34
_diffrn_reflns_limit_l_min -33
_diffrn_reflns_number 108786
_diffrn_reflns_point_group_measured_fraction_full 0.992
_diffrn_reflns_point_group_measured_fraction_max 0.984
_diffrn_reflns_theta_full 25.242
_diffrn_reflns_theta_max 27.485
_diffrn_reflns_theta_min 3.010
_exptl_absorpt_coefficient_mu 2.023
_exptl_absorpt_correction_T_max 1.000
_exptl_absorpt_correction_T_min 0.447
_exptl_absorpt_correction_type empirical
_exptl_absorpt_process_details 'Higashi, T. (1995)'
_exptl_crystal_colour green
_exptl_crystal_density_diffrn 1.424
_exptl_crystal_description strip
_exptl_crystal_F_000 5768
_exptl_crystal_size_max 0.20
_exptl_crystal_size_mid 0.11
_exptl_crystal_size_min 0.10
_refine_diff_density_max 0.854
_refine_diff_density_min -0.852
_refine_diff_density_rms 0.104
_refine_ls_extinction_method none
_refine_ls_goodness_of_fit_ref 1.039
_refine_ls_hydrogen_treatment constr
_refine_ls_matrix_type full
_refine_ls_number_parameters 799
_refine_ls_number_reflns 14974
_refine_ls_number_restraints 27
_refine_ls_restrained_S_all 1.040
_refine_ls_R_factor_all 0.1420
_refine_ls_R_factor_gt 0.0758
_refine_ls_shift/su_max 0.001
_refine_ls_shift/su_mean 0.000
_refine_ls_structure_factor_coef Fsqd
_refine_ls_weighting_details
;
 w=1/[\s^2^(Fo^2^)+(0.0751P)^2^+20.3466P]
 where P=(Fo^2^+2Fc^2^)/3
;
_refine_ls_weighting_scheme calc
_refine_ls_wR_factor_gt 0.1561
_refine_ls_wR_factor_ref 0.1842
_reflns_Friedel_coverage 0.000
_reflns_number_gt 8763
_reflns_number_total 14974
_reflns_threshold_expression 'I > 2\s(I)'
_cod_data_source_file c6nj01887d2.cif
_cod_data_source_block 6
_cod_depositor_comments
;
The following automatic conversions were performed:

'_exptl_absorpt_correction_type' value 'Empirical' changed to
'empirical' according to
/usr/data/users/saulius/crontab/automatic-downloads/rss-feeds/RSC/lib/dictionaries/cif_core.dic
dictionary named 'cif_core.dic' version 2.4.2 from 2011-04-26.

Automatic conversion script
Id: cif_fix_values 4268 2015-11-12 08:31:59Z antanas 

 Adding full bibliography for 7055730--7055736.cif.
;
_cod_original_formula_sum 'C53 H65.50 Cu2 Dy Fe N12.50 O12.50'
_cod_database_code 7055735
_shelxl_version_number 2013-2
_shelx_space_group_comment
;
The symmetry employed for this shelxl refinement is uniquely defined
by the following loop, which should always be used as a source of
symmetry information in preference to the above space-group names.
They are only intended as comments.
;
_olex2_refinement_description
;
1. Fixed Uiso
 At 1.2 times of:
  All C(H) groups, All C(H,H) groups
 At 1.5 times of:
  All C(H,H,H) groups
2. Restrained distances
 N13-C106
 1.13 with sigma of 0.01
 C106-C107
 1.45 with sigma of 0.01
 N13-C107
 2.58 with sigma of 0.01
 N12-C104
 1.13 with sigma of 0.01
 C104-C105
 1.45 with sigma of 0.01
 N12-C105
 2.58 with sigma of 0.01
 N11-C103
 1.13 with sigma of 0.01
 C103-C14
 1.45 with sigma of 0.01
 N11-C14
 2.58 with sigma of 0.01
3. Uiso/Uaniso restraints and constraints
Uanis(C107) \\sim Ueq, Uanis(O7WA) \\sim Ueq, Uanis(N12) \\sim Ueq: with sigma
of 0.01 and sigma for terminal atoms of 0.02
4. Others
 Sof(O6WA)=1-FVAR(1)
 Sof(O6W)=FVAR(1)
 Sof(O7WA)=0.5*(1-FVAR(3))
 Sof(O7W)=0.5*FVAR(3)
 Fixed Sof: C103(0.5) N11(0.5) C14(0.5) H14A(0.5) H14B(0.5) H14C(0.5) N12(0.5)
 C105(0.5) H10G(0.5) H10H(0.5) H10I(0.5) O3W(0.5) N13(0.5) C106(0.5) C107(0.5)
 H10J(0.5) H10K(0.5) H10L(0.5) C104(0.5)
5.a Secondary CH2 refined with riding coordinates:
 C25(H25A,H25B), C31(H31A,H31B), C37(H37A,H37B), C92(H92A,H92B)
5.b Me refined with riding coordinates:
 C41(H41A,H41B,H41C), C45(H45A,H45B,H45C), C47(H47A,H47B,H47C), C70(H70A,H70B,
 H70C), C14(H14A,H14B,H14C), C105(H10G,H10H,H10I), C107(H10J,H10K,H10L)
5.c Aromatic/amide H refined with riding coordinates:
 C38(H38), C40(H40), C46(H46), C50(H50), C51(H51), C52(H52), C57(H57),
 C60(H60), C61(H61), C63(H63), C64(H64), C65(H65), C74(H74), C76(H76), C80(H80),
  C83(H83)
5.d Idealised Me refined as rotating group:
 C59(H59A,H59B,H59C), C66(H66A,H66B,H66C), C101(H10A,H10B,H10C), C100(H10D,
 H10E,H10F)
;
_olex2_submission_special_instructions 'No special instructions were received'

loop_
_space_group_symop_operation_xyz
'x, y, z'
'-x+1/2, -y, z+1/2'
'-x, y+1/2, -z+1/2'
'x+1/2, -y+1/2, -z'
'-x, -y, -z'
'x-1/2, y, -z-1/2'
'x, -y-1/2, z-1/2'
'-x-1/2, y-1/2, z'

loop_
_atom_site_label
_atom_site_type_symbol
_atom_site_fract_x
_atom_site_fract_y
_atom_site_fract_z
_atom_site_U_iso_or_equiv
_atom_site_adp_type
_atom_site_occupancy
_atom_site_site_symmetry_order
_atom_site_calc_flag
_atom_site_refinement_flags_posn
_atom_site_refinement_flags_adp
_atom_site_refinement_flags_occupancy
Dy1 Dy 0.50998(2) 1.30365(2) 0.37651(2) 0.05089(13) Uani 1 1 d . . .
Cu2 Cu 0.63776(4) 1.20924(3) 0.37131(3) 0.0529(2) Uani 1 1 d . . .
Cu1 Cu 0.38084(4) 1.39708(4) 0.38509(3) 0.0531(2) Uani 1 1 d . . .
Fe1 Fe 0.40262(5) 1.56698(4) 0.26618(4) 0.0582(3) Uani 1 1 d . . .
O1 O 0.4022(2) 1.32073(19) 0.35825(18) 0.0557(12) Uani 1 1 d . . .
O5 O 0.5574(2) 1.22242(19) 0.40909(18) 0.0569(12) Uani 1 1 d . . .
O2 O 0.4636(2) 1.38052(19) 0.41826(17) 0.0556(12) Uani 1 1 d . . .
N3 N 0.3622(3) 1.4589(2) 0.4330(2) 0.0570(15) Uani 1 1 d . . .
O3 O 0.4432(3) 1.2153(2) 0.3477(2) 0.0652(14) Uani 1 1 d . . .
O4 O 0.5671(2) 1.3364(2) 0.45390(18) 0.0639(14) Uani 1 1 d . . .
O7 O 0.4549(2) 1.2611(2) 0.45230(19) 0.0653(14) Uani 1 1 d . . .
N8 N 0.4105(3) 1.4559(3) 0.3268(2) 0.0692(18) Uani 1 1 d . . .
C16 C 0.7666(4) 1.1239(3) 0.3821(3) 0.066(2) Uani 1 1 d . . .
N1 N 0.7246(3) 1.2148(3) 0.3429(2) 0.0552(15) Uani 1 1 d . . .
O6 O 0.5741(3) 1.39285(18) 0.35142(19) 0.0606(13) Uani 1 1 d . . .
C24 C 0.3823(4) 1.2261(3) 0.3324(3) 0.062(2) Uani 1 1 d . . .
C25 C 0.7639(4) 1.1630(3) 0.3367(3) 0.067(2) Uani 1 1 d . . .
H25A H 0.8068 1.1747 0.3285 0.080 Uiso 1 1 calc R . .
H25B H 0.7477 1.1412 0.3089 0.080 Uiso 1 1 calc R . .
O1W O 0.5076(3) 1.3086(2) 0.2902(2) 0.0728(16) Uani 1 1 d . . .
C27 C 0.4073(4) 1.4985(3) 0.3053(3) 0.0588(19) Uani 1 1 d . . .
C28 C 0.3617(4) 1.2824(3) 0.3395(3) 0.0555(18) Uani 1 1 d . . .
N2 N 0.6548(3) 1.1387(3) 0.4090(3) 0.0626(16) Uani 1 1 d . . .
C30 C 0.5415(4) 1.1991(3) 0.4524(3) 0.062(2) Uani 1 1 d . . .
C31 C 0.7030(4) 1.0979(3) 0.3914(4) 0.075(2) Uani 1 1 d . . .
H31A H 0.6880 1.0804 0.3608 0.090 Uiso 1 1 calc R . .
H31B H 0.7075 1.0677 0.4158 0.090 Uiso 1 1 calc R . .
N6 N 0.2581(4) 1.5507(3) 0.2556(3) 0.087(2) Uani 1 1 d . . .
C34 C 0.4789(3) 1.3952(3) 0.4650(3) 0.0528(18) Uani 1 1 d . . .
C36 C 0.3846(4) 1.6148(4) 0.3232(3) 0.066(2) Uani 1 1 d . . .
C37 C 0.3154(4) 1.5030(3) 0.4205(3) 0.072(2) Uani 1 1 d . . .
H37A H 0.3323 1.5265 0.3939 0.086 Uiso 1 1 calc R . .
H37B H 0.3093 1.5274 0.4492 0.086 Uiso 1 1 calc R . .
C38 C 0.2805(5) 1.1990(4) 0.2997(4) 0.088(3) Uani 1 1 d . . .
H38 H 0.2537 1.1715 0.2861 0.106 Uiso 1 1 calc R . .
C40 C 0.2702(4) 1.3528(4) 0.3346(3) 0.069(2) Uani 1 1 d . . .
H40 H 0.2302 1.3584 0.3210 0.083 Uiso 1 1 calc R . .
C41 C 0.8120(4) 1.0749(4) 0.3679(4) 0.091(3) Uani 1 1 d . . .
H41A H 0.7958 1.0553 0.3393 0.136 Uiso 1 1 calc R . .
H41B H 0.8153 1.0486 0.3951 0.136 Uiso 1 1 calc R . .
H41C H 0.8531 1.0903 0.3605 0.136 Uiso 1 1 calc R . .
C42 C 0.4875(4) 1.2192(3) 0.4776(3) 0.065(2) Uani 1 1 d . . .
C43 C 0.2513(4) 1.4795(4) 0.4044(3) 0.073(2) Uani 1 1 d . . .
C44 C 0.4431(4) 1.4326(3) 0.4941(3) 0.0591(19) Uani 1 1 d . . .
C45 C 0.7913(4) 1.1548(4) 0.4275(3) 0.094(3) Uani 1 1 d . . .
H45A H 0.7627 1.1852 0.4361 0.141 Uiso 1 1 calc R . .
H45B H 0.8324 1.1704 0.4205 0.141 Uiso 1 1 calc R . .
H45C H 0.7943 1.1285 0.4547 0.141 Uiso 1 1 calc R . .
C46 C 0.3418(4) 1.1849(4) 0.3120(3) 0.073(2) Uani 1 1 d . . .
H46 H 0.3565 1.1479 0.3068 0.088 Uiso 1 1 calc R . .
C47 C 0.2227(5) 1.4405(4) 0.4451(4) 0.104(3) Uani 1 1 d . . .
H47A H 0.2498 1.4080 0.4501 0.157 Uiso 1 1 calc R . .
H47B H 0.1814 1.4277 0.4349 0.157 Uiso 1 1 calc R . .
H47C H 0.2192 1.4616 0.4756 0.157 Uiso 1 1 calc R . .
C48 C 0.7166(4) 1.3152(3) 0.3183(3) 0.064(2) Uani 1 1 d . . .
C50 C 0.7525(5) 1.3586(4) 0.2956(4) 0.086(3) Uani 1 1 d . . .
H50 H 0.7934 1.3506 0.2846 0.103 Uiso 1 1 calc R . .
C51 C 0.6693(5) 1.4241(3) 0.3073(3) 0.081(3) Uani 1 1 d . . .
H51 H 0.6535 1.4610 0.3034 0.097 Uiso 1 1 calc R . .
C52 C 0.4612(5) 1.4428(4) 0.5434(3) 0.080(3) Uani 1 1 d . . .
H52 H 0.4368 1.4673 0.5628 0.096 Uiso 1 1 calc R . .
C53 C 0.6559(4) 1.3272(3) 0.3352(3) 0.0549(18) Uani 1 1 d . . .
N5 N 0.3737(4) 1.6437(4) 0.3564(3) 0.098(3) Uani 1 1 d . . .
C55 C 0.6329(4) 1.3838(3) 0.3307(3) 0.0556(18) Uani 1 1 d . . .
C56 C 0.3989(4) 1.6333(4) 0.2244(3) 0.070(2) Uani 1 1 d . . .
C57 C 0.6269(4) 1.1253(4) 0.4498(4) 0.087(3) Uani 1 1 d . . .
H57 H 0.6423 1.0929 0.4658 0.104 Uiso 1 1 calc R . .
C58 C 0.2978(4) 1.2964(3) 0.3281(3) 0.065(2) Uani 1 1 d . . .
C59 C 0.3937(4) 1.2764(4) 0.4717(4) 0.089(3) Uani 1 1 d . . .
H59A H 0.3685 1.2425 0.4757 0.134 Uiso 1 1 calc GR . .
H59B H 0.3730 1.3019 0.4490 0.134 Uiso 1 1 calc GR . .
H59C H 0.3988 1.2949 0.5032 0.134 Uiso 1 1 calc GR . .
C60 C 0.7452(4) 1.2595(3) 0.3230(3) 0.064(2) Uani 1 1 d . . .
H60 H 0.7854 1.2562 0.3091 0.076 Uiso 1 1 calc R . .
C61 C 0.4689(5) 1.1986(5) 0.5236(4) 0.104(4) Uani 1 1 d . . .
H61 H 0.4336 1.2138 0.5396 0.124 Uiso 1 1 calc R . .
C63 C 0.2589(4) 1.2531(4) 0.3072(3) 0.080(3) Uani 1 1 d . . .
H63 H 0.2174 1.2620 0.2984 0.096 Uiso 1 1 calc R . .
C64 C 0.3901(4) 1.4641(3) 0.4748(3) 0.066(2) Uani 1 1 d . . .
H64 H 0.3739 1.4922 0.4957 0.080 Uiso 1 1 calc R . .
C65 C 0.5497(4) 1.3811(4) 0.5351(3) 0.073(2) Uani 1 1 d . . .
H65 H 0.5852 1.3633 0.5486 0.088 Uiso 1 1 calc R . .
C66 C 0.6296(4) 1.3198(4) 0.4707(4) 0.092(3) Uani 1 1 d . . .
H66A H 0.6524 1.3530 0.4817 0.138 Uiso 1 1 calc GR . .
H66B H 0.6522 1.3020 0.4438 0.138 Uiso 1 1 calc GR . .
H66C H 0.6257 1.2932 0.4977 0.138 Uiso 1 1 calc GR . .
C68 C 0.3121(5) 1.5568(3) 0.2588(3) 0.065(2) Uani 1 1 d . . .
C69 C 0.5329(4) 1.3710(3) 0.4864(3) 0.0599(19) Uani 1 1 d . . .
C70 C 0.2067(5) 1.5313(4) 0.3966(4) 0.111(4) Uani 1 1 d . . .
H70A H 0.2239 1.5558 0.3714 0.167 Uiso 1 1 calc R . .
H70B H 0.2030 1.5522 0.4272 0.167 Uiso 1 1 calc R . .
H70C H 0.1656 1.5180 0.3866 0.167 Uiso 1 1 calc R . .
C71 C 0.4185(5) 1.5207(5) 0.2089(4) 0.092(3) Uani 1 1 d . . .
C73 C 0.5740(4) 1.1543(4) 0.4745(3) 0.080(3) Uani 1 1 d . . .
C74 C 0.7288(5) 1.4113(4) 0.2894(4) 0.098(3) Uani 1 1 d . . .
H74 H 0.7525 1.4391 0.2731 0.117 Uiso 1 1 calc R . .
C76 C 0.5033(5) 1.1559(6) 0.5451(5) 0.129(5) Uani 1 1 d . . .
H76 H 0.4914 1.1419 0.5761 0.155 Uiso 1 1 calc R . .
C77 C 0.4921(5) 1.5773(4) 0.2775(3) 0.074(2) Uani 1 1 d . . .
C80 C 0.5136(5) 1.4178(4) 0.5636(3) 0.085(3) Uani 1 1 d . . .
H80 H 0.5249 1.4254 0.5963 0.103 Uiso 1 1 calc R . .
C83 C 0.5552(6) 1.1333(5) 0.5217(5) 0.131(5) Uani 1 1 d . . .
H83 H 0.5782 1.1041 0.5367 0.157 Uiso 1 1 calc R . .
N7 N 0.4285(6) 1.4905(5) 0.1757(4) 0.152(5) Uani 1 1 d . . .
N4 N 0.5444(5) 1.5835(4) 0.2849(4) 0.112(3) Uani 1 1 d . . .
O8 O 0.6170(2) 1.28918(18) 0.35592(18) 0.0543(12) Uani 1 1 d . . .
N9 N 0.2944(3) 1.3952(3) 0.3568(2) 0.0611(16) Uani 1 1 d . . .
O5W O 0.5826(5) 0.8697(3) 0.2594(3) 0.148(3) Uani 1 1 d . . .
N10 N 0.3979(3) 1.6709(3) 0.1970(3) 0.081(2) Uani 1 1 d . . .
O2W O 0.1297(3) 1.5323(3) 0.2834(3) 0.125(3) Uani 1 1 d . . .
C92 C 0.2564(4) 1.4482(3) 0.3552(3) 0.074(2) Uani 1 1 d . . .
H92A H 0.2140 1.4388 0.3439 0.089 Uiso 1 1 calc R . .
H92B H 0.2750 1.4739 0.3309 0.089 Uiso 1 1 calc R . .
C101 C 0.4614(5) 1.1558(4) 0.3482(4) 0.097(3) Uani 1 1 d . . .
H10A H 0.4296 1.1339 0.3652 0.146 Uiso 1 1 calc GR . .
H10B H 0.5013 1.1518 0.3651 0.146 Uiso 1 1 calc GR . .
H10C H 0.4655 1.1423 0.3147 0.146 Uiso 1 1 calc GR . .
O4W O 0.4306(5) 0.9420(5) 0.3244(5) 0.221(6) Uani 1 1 d . . .
C100 C 0.5567(5) 1.4522(3) 0.3561(5) 0.105(4) Uani 1 1 d . . .
H10D H 0.5905 1.4728 0.3719 0.157 Uiso 1 1 calc GR . .
H10E H 0.5189 1.4553 0.3759 0.157 Uiso 1 1 calc GR . .
H10F H 0.5490 1.4680 0.3238 0.157 Uiso 1 1 calc GR . .
C103 C 0.7696(8) 1.4313(7) 0.4349(6) 0.072(5) Uani 0.5 1 d D . P
N11 N 0.7230(8) 1.4458(7) 0.4506(6) 0.097(5) Uani 0.5 1 d D . P
C14 C 0.8269(8) 1.4142(8) 0.4092(7) 0.100(7) Uani 0.5 1 d D . P
H14A H 0.8557 1.3970 0.4324 0.150 Uiso 0.5 1 calc R . P
H14B H 0.8465 1.4471 0.3945 0.150 Uiso 0.5 1 calc R . P
H14C H 0.8165 1.3870 0.3837 0.150 Uiso 0.5 1 calc R . P
N12 N 0.2826(13) 1.7820(8) 0.4572(11) 0.154(10) Uani 0.5 1 d D U P
C105 C 0.2505(11) 1.6812(8) 0.4288(8) 0.106(7) Uani 0.5 1 d D . P
H10G H 0.2143 1.6659 0.4458 0.159 Uiso 0.5 1 calc R . P
H10H H 0.2864 1.6567 0.4340 0.159 Uiso 0.5 1 calc R . P
H10I H 0.2415 1.6836 0.3939 0.159 Uiso 0.5 1 calc R . P
O3W O 0.3895(14) 1.7614(8) 0.3779(8) 0.223(12) Uani 0.5 1 d . . P
N13 N 0.4002(9) 1.2162(9) 0.6339(8) 0.130(8) Uani 0.5 1 d D . P
C106 C 0.4285(9) 1.2490(8) 0.6551(7) 0.088(6) Uani 0.5 1 d D . P
C107 C 0.4628(12) 1.2853(9) 0.6892(10) 0.133(9) Uani 0.5 1 d D U P
H10J H 0.4656 1.3232 0.6758 0.200 Uiso 0.5 1 calc R . P
H10K H 0.5048 1.2703 0.6941 0.200 Uiso 0.5 1 calc R . P
H10L H 0.4410 1.2865 0.7205 0.200 Uiso 0.5 1 calc R . P
C104 C 0.2644(12) 1.7379(9) 0.4478(10) 0.144(11) Uani 0.5 1 d D . P
O6W O 0.4044(10) 1.7695(11) 0.2699(8) 0.109(10) Uani 0.34(2) 1 d . . P
O6WA O 0.4052(7) 1.8332(9) 0.2865(5) 0.158(9) Uani 0.66(2) 1 d . . P
O7W O 0.5163(15) 1.5223(13) 0.0755(12) 0.130(15) Uani 0.264(16) 1 d . . P
O7WA O 0.5738(15) 1.5265(13) 0.0160(14) 0.125(14) Uani 0.236(16) 1 d . U P

loop_
_atom_site_aniso_label
_atom_site_aniso_U_11
_atom_site_aniso_U_22
_atom_site_aniso_U_33
_atom_site_aniso_U_23
_atom_site_aniso_U_13
_atom_site_aniso_U_12
Dy1 0.0556(2) 0.04489(19) 0.0522(2) -0.00460(14) -0.00549(16) 0.00723(16)
Cu2 0.0554(6) 0.0447(5) 0.0586(6) -0.0018(4) -0.0051(4) 0.0081(4)
Cu1 0.0558(6) 0.0494(5) 0.0540(5) 0.0004(4) -0.0024(4) 0.0076(4)
Fe1 0.0632(7) 0.0567(6) 0.0548(6) 0.0094(5) -0.0060(5) 0.0010(5)
O1 0.055(3) 0.055(3) 0.058(3) -0.007(2) -0.007(2) -0.003(2)
O5 0.060(3) 0.051(3) 0.059(3) 0.003(2) -0.003(3) 0.013(2)
O2 0.061(3) 0.051(3) 0.055(3) -0.010(2) -0.009(2) 0.011(2)
N3 0.061(4) 0.056(4) 0.054(4) -0.003(3) 0.004(3) 0.012(3)
O3 0.064(4) 0.046(3) 0.085(4) -0.012(2) -0.002(3) 0.001(3)
O4 0.068(4) 0.069(3) 0.055(3) -0.013(2) -0.023(3) 0.011(3)
O7 0.065(4) 0.068(3) 0.063(3) 0.006(3) 0.013(3) 0.011(3)
N8 0.066(5) 0.069(4) 0.073(5) 0.018(4) 0.005(3) 0.006(4)
C16 0.063(5) 0.066(5) 0.068(5) -0.004(4) -0.012(4) 0.021(4)
N1 0.054(4) 0.052(3) 0.060(4) -0.005(3) -0.002(3) 0.012(3)
O6 0.076(4) 0.038(3) 0.067(3) -0.002(2) -0.002(3) 0.009(2)
C24 0.065(5) 0.062(5) 0.058(5) -0.012(4) 0.004(4) -0.005(4)
C25 0.061(5) 0.072(5) 0.068(5) -0.008(4) -0.005(4) 0.019(4)
O1W 0.065(4) 0.091(4) 0.061(4) -0.009(3) -0.005(3) -0.002(3)
C27 0.054(5) 0.067(5) 0.056(5) 0.005(4) 0.006(4) 0.007(4)
C28 0.055(5) 0.063(5) 0.048(4) 0.000(3) -0.003(3) -0.009(4)
N2 0.049(4) 0.063(4) 0.075(5) 0.008(3) -0.001(3) 0.008(3)
C30 0.056(5) 0.067(5) 0.064(5) 0.014(4) -0.003(4) 0.010(4)
C31 0.076(6) 0.045(4) 0.104(7) -0.003(4) -0.003(5) 0.016(4)
N6 0.074(6) 0.080(5) 0.106(7) 0.011(4) -0.022(5) -0.005(4)
C34 0.060(5) 0.045(4) 0.053(4) -0.009(3) -0.006(3) 0.000(3)
C36 0.068(6) 0.068(5) 0.063(5) 0.002(4) -0.016(4) 0.004(4)
C37 0.080(6) 0.058(5) 0.077(6) 0.000(4) 0.007(5) 0.018(4)
C38 0.098(8) 0.078(7) 0.088(7) -0.009(5) -0.019(6) -0.023(6)
C40 0.045(5) 0.084(6) 0.079(6) 0.001(5) -0.004(4) 0.003(4)
C41 0.078(7) 0.091(7) 0.103(8) 0.006(5) -0.001(5) 0.039(5)
C42 0.063(5) 0.069(5) 0.062(5) 0.009(4) -0.002(4) 0.013(4)
C43 0.065(6) 0.074(6) 0.080(6) 0.010(5) 0.016(5) 0.020(5)
C44 0.061(5) 0.056(4) 0.060(5) -0.008(4) -0.002(4) 0.001(4)
C45 0.079(7) 0.133(9) 0.071(6) -0.007(6) -0.017(5) 0.024(6)
C46 0.075(6) 0.066(5) 0.078(6) -0.010(4) 0.001(5) -0.010(5)
C47 0.089(7) 0.118(9) 0.107(8) 0.005(6) 0.030(6) 0.002(6)
C48 0.068(5) 0.053(5) 0.072(5) -0.003(4) 0.015(4) -0.007(4)
C50 0.091(7) 0.068(6) 0.098(7) -0.006(5) 0.029(6) -0.001(5)
C51 0.109(8) 0.052(5) 0.082(6) -0.003(4) 0.015(6) 0.004(5)
C52 0.088(7) 0.085(6) 0.066(6) -0.017(5) 0.008(5) 0.009(5)
C53 0.068(5) 0.048(4) 0.049(4) -0.007(3) -0.002(4) 0.004(4)
N5 0.103(7) 0.099(6) 0.091(6) -0.024(5) -0.025(5) 0.015(5)
C55 0.076(6) 0.042(4) 0.048(4) -0.003(3) -0.003(4) -0.001(4)
C56 0.067(6) 0.070(5) 0.073(6) 0.023(4) -0.018(4) -0.012(4)
C57 0.066(6) 0.078(6) 0.117(8) 0.038(6) -0.004(6) 0.009(5)
C58 0.059(5) 0.070(5) 0.066(5) 0.006(4) -0.011(4) -0.004(4)
C59 0.070(6) 0.091(7) 0.106(8) 0.020(5) 0.021(5) 0.032(5)
C60 0.057(5) 0.067(5) 0.067(5) -0.002(4) 0.003(4) 0.013(4)
C61 0.099(8) 0.134(9) 0.078(7) 0.040(6) 0.020(6) 0.033(7)
C63 0.063(6) 0.088(7) 0.090(7) -0.008(5) -0.018(5) -0.012(5)
C64 0.073(6) 0.058(5) 0.068(6) -0.009(4) 0.014(4) 0.010(4)
C65 0.082(6) 0.083(6) 0.055(5) -0.007(4) -0.009(4) 0.009(5)
C66 0.074(6) 0.111(7) 0.091(7) -0.034(6) -0.025(5) 0.031(5)
C68 0.073(6) 0.053(5) 0.068(5) 0.013(4) -0.019(4) 0.000(4)
C69 0.072(5) 0.055(4) 0.052(5) -0.009(3) -0.010(4) 0.007(4)
C70 0.095(8) 0.116(8) 0.123(9) 0.003(7) 0.002(7) 0.053(7)
C71 0.102(8) 0.115(8) 0.060(6) -0.005(5) 0.006(5) -0.004(6)
C73 0.065(6) 0.088(6) 0.088(7) 0.033(5) 0.014(5) 0.017(5)
C74 0.113(9) 0.065(6) 0.116(8) 0.006(5) 0.046(7) -0.018(6)
C76 0.095(9) 0.173(12) 0.119(10) 0.073(9) 0.029(7) 0.040(8)
C77 0.070(6) 0.073(6) 0.079(6) 0.015(4) -0.010(5) 0.004(5)
C80 0.094(7) 0.116(8) 0.046(5) -0.025(5) -0.012(5) 0.008(6)
C83 0.106(9) 0.158(11) 0.128(10) 0.083(9) 0.029(8) 0.037(8)
N7 0.156(10) 0.190(11) 0.110(8) -0.066(8) 0.027(7) -0.014(8)
N4 0.081(7) 0.136(8) 0.119(8) 0.023(6) -0.011(6) -0.012(6)
O8 0.058(3) 0.045(3) 0.060(3) 0.003(2) 0.004(2) 0.002(2)
N9 0.062(4) 0.060(4) 0.062(4) 0.005(3) -0.005(3) 0.007(3)
O5W 0.187(9) 0.115(6) 0.142(7) 0.014(5) -0.049(7) -0.040(6)
N10 0.080(5) 0.075(5) 0.089(5) 0.022(4) -0.019(4) -0.013(4)
O2W 0.086(5) 0.148(7) 0.140(7) -0.021(5) -0.009(5) 0.008(5)
C92 0.067(6) 0.072(5) 0.083(6) 0.010(4) 0.003(5) 0.019(5)
C101 0.082(7) 0.062(5) 0.149(10) -0.025(6) -0.012(6) 0.019(5)
O4W 0.155(10) 0.187(11) 0.321(18) 0.049(10) 0.028(10) 0.033(8)
C100 0.076(7) 0.051(5) 0.188(11) -0.004(6) 0.016(7) 0.012(5)
C103 0.113(17) 0.048(9) 0.055(11) -0.001(7) -0.008(10) -0.017(10)
N11 0.129(16) 0.081(11) 0.081(12) -0.003(8) 0.013(11) 0.002(11)
C14 0.095(16) 0.101(15) 0.104(16) -0.040(12) -0.015(13) 0.007(12)
N12 0.168(17) 0.128(15) 0.165(16) 0.009(13) -0.056(14) 0.018(13)
C105 0.116(18) 0.110(17) 0.091(16) -0.012(13) -0.015(13) 0.023(14)
O3W 0.34(3) 0.101(14) 0.22(2) 0.024(13) -0.10(2) -0.070(17)
N13 0.119(17) 0.137(17) 0.135(18) -0.053(13) 0.071(14) -0.035(13)
C106 0.068(14) 0.086(15) 0.111(17) -0.002(12) 0.029(12) 0.017(11)
C107 0.124(15) 0.103(13) 0.174(18) 0.003(13) -0.017(14) 0.010(12)
C104 0.10(2) 0.22(4) 0.11(2) 0.01(2) -0.043(16) 0.04(2)
O6W 0.110(17) 0.11(2) 0.107(17) -0.003(13) 0.043(13) -0.030(13)
O6WA 0.123(11) 0.22(2) 0.129(12) 0.023(12) 0.004(9) -0.011(11)
O7W 0.15(3) 0.12(2) 0.12(3) -0.020(19) -0.05(2) 0.05(2)
O7WA 0.102(19) 0.109(18) 0.16(2) 0.031(14) -0.069(15) -0.001(13)

loop_
_atom_type_symbol
_atom_type_description
_atom_type_scat_dispersion_real
_atom_type_scat_dispersion_imag
_atom_type_scat_source
C C 0.0033 0.0016 'International Tables Vol C Tables 4.2.6.8 and 6.1.1.4'
H H 0.0000 0.0000 'International Tables Vol C Tables 4.2.6.8 and 6.1.1.4'
N N 0.0061 0.0033 'International Tables Vol C Tables 4.2.6.8 and 6.1.1.4'
O O 0.0106 0.0060 'International Tables Vol C Tables 4.2.6.8 and 6.1.1.4'
Fe Fe 0.3463 0.8444 'International Tables Vol C Tables 4.2.6.8 and 6.1.1.4'
Cu Cu 0.3201 1.2651 'International Tables Vol C Tables 4.2.6.8 and 6.1.1.4'
Dy Dy -0.1892 4.4098 'International Tables Vol C Tables 4.2.6.8 and 6.1.1.4'

loop_
_geom_angle_atom_site_label_1
_geom_angle_atom_site_label_2
_geom_angle_atom_site_label_3
_geom_angle
_geom_angle_site_symmetry_1
_geom_angle_site_symmetry_3
Cu2 Dy1 Cu1 178.41(2) . .
O1 Dy1 Cu2 147.49(11) . .
O1 Dy1 Cu1 32.68(11) . .
O1 Dy1 O3 63.46(16) . .
O1 Dy1 O4 125.46(16) . .
O1 Dy1 O7 78.10(17) . .
O1 Dy1 O6 108.29(16) . .
O5 Dy1 Cu2 33.18(13) . .
O5 Dy1 Cu1 145.31(13) . .
O5 Dy1 O1 129.28(17) . .
O5 Dy1 O2 129.00(17) . .
O5 Dy1 O3 72.44(17) . .
O5 Dy1 O4 74.38(16) . .
O5 Dy1 O7 64.81(17) . .
O5 Dy1 O6 122.41(17) . .
O5 Dy1 O1W 115.29(18) . .
O5 Dy1 O8 63.68(17) . .
O2 Dy1 Cu2 146.18(11) . .
O2 Dy1 Cu1 33.00(11) . .
O2 Dy1 O1 64.29(16) . .
O2 Dy1 O3 121.62(17) . .
O2 Dy1 O4 64.49(16) . .
O2 Dy1 O7 74.00(17) . .
O2 Dy1 O6 73.92(17) . .
O2 Dy1 O8 128.87(16) . .
O3 Dy1 Cu2 84.52(12) . .
O3 Dy1 Cu1 95.35(12) . .
O4 Dy1 Cu2 81.75(12) . .
O4 Dy1 Cu1 97.32(12) . .
O4 Dy1 O3 137.80(17) . .
O4 Dy1 O7 71.11(18) . .
O4 Dy1 O6 73.75(17) . .
O7 Dy1 Cu2 97.89(12) . .
O7 Dy1 Cu1 80.58(12) . .
O7 Dy1 O3 71.57(17) . .
O7 Dy1 O6 139.93(16) . .
O6 Dy1 Cu2 95.54(11) . .
O6 Dy1 Cu1 85.43(11) . .
O6 Dy1 O3 147.51(17) . .
O1W Dy1 Cu2 90.44(13) . .
O1W Dy1 Cu1 91.05(13) . .
O1W Dy1 O1 76.27(18) . .
O1W Dy1 O2 115.71(17) . .
O1W Dy1 O3 74.40(18) . .
O1W Dy1 O4 144.98(18) . .
O1W Dy1 O7 143.91(18) . .
O1W Dy1 O6 73.12(17) . .
O1W Dy1 O8 78.00(18) . .
O8 Dy1 Cu2 32.49(11) . .
O8 Dy1 Cu1 148.60(11) . .
O8 Dy1 O1 154.27(17) . .
O8 Dy1 O3 109.48(16) . .
O8 Dy1 O4 77.29(17) . .
O8 Dy1 O7 124.79(16) . .
O8 Dy1 O6 63.28(15) . .
O5 Cu2 Dy1 39.40(13) . .
O5 Cu2 N10 101.5(2) . 3_645
N1 Cu2 Dy1 133.31(17) . .
N1 Cu2 O5 164.9(2) . .
N1 Cu2 N10 91.1(3) . 3_645
N2 Cu2 Dy1 130.56(19) . .
N2 Cu2 O5 91.2(2) . .
N2 Cu2 N1 94.9(3) . .
N2 Cu2 N10 98.8(3) . 3_645
O8 Cu2 Dy1 39.95(14) . .
O8 Cu2 O5 76.81(19) . .
O8 Cu2 N1 93.6(2) . .
O8 Cu2 N2 161.1(2) . .
O8 Cu2 N10 97.8(2) . 3_645
N10 Cu2 Dy1 91.57(19) 3_645 .
O1 Cu1 Dy1 40.08(14) . .
O1 Cu1 O2 77.83(19) . .
O1 Cu1 N8 103.9(2) . .
O2 Cu1 Dy1 39.54(12) . .
O2 Cu1 N8 101.2(2) . .
N3 Cu1 Dy1 130.87(19) . .
N3 Cu1 O1 160.7(2) . .
N3 Cu1 O2 91.4(2) . .
N3 Cu1 N8 93.8(3) . .
N8 Cu1 Dy1 97.08(18) . .
N9 Cu1 Dy1 132.76(19) . .
N9 Cu1 O1 92.9(2) . .
N9 Cu1 O2 166.8(2) . .
N9 Cu1 N3 94.8(3) . .
N9 Cu1 N8 90.1(3) . .
C27 Fe1 C36 93.2(3) . .
C27 Fe1 C68 90.3(3) . .
C27 Fe1 C77 88.1(3) . .
C56 Fe1 C27 177.3(4) . .
C56 Fe1 C36 89.5(4) . .
C56 Fe1 C68 89.9(3) . .
C56 Fe1 C77 91.8(4) . .
C68 Fe1 C36 87.6(3) . .
C71 Fe1 C27 87.8(4) . .
C71 Fe1 C36 178.4(4) . .
C71 Fe1 C56 89.5(4) . .
C71 Fe1 C68 91.2(4) . .
C71 Fe1 C77 91.6(4) . .
C77 Fe1 C36 89.7(4) . .
C77 Fe1 C68 176.8(4) . .
Cu1 O1 Dy1 107.2(2) . .
C28 O1 Dy1 125.5(4) . .
C28 O1 Cu1 126.6(5) . .
Cu2 O5 Dy1 107.4(2) . .
C30 O5 Dy1 123.9(4) . .
C30 O5 Cu2 126.6(4) . .
Cu1 O2 Dy1 107.46(19) . .
C34 O2 Dy1 123.2(4) . .
C34 O2 Cu1 125.4(4) . .
C37 N3 Cu1 119.9(5) . .
C64 N3 Cu1 123.6(5) . .
C64 N3 C37 116.5(6) . .
C24 O3 Dy1 116.6(4) . .
C24 O3 C101 115.5(6) . .
C101 O3 Dy1 127.9(5) . .
C66 O4 Dy1 127.6(4) . .
C69 O4 Dy1 116.5(4) . .
C69 O4 C66 115.6(6) . .
C42 O7 Dy1 116.5(4) . .
C42 O7 C59 116.5(6) . .
C59 O7 Dy1 127.0(5) . .
C27 N8 Cu1 152.8(6) . .
C25 C16 C41 105.7(7) . .
C31 C16 C25 110.2(7) . .
C31 C16 C41 107.2(7) . .
C31 C16 C45 111.6(8) . .
C45 C16 C25 111.9(7) . .
C45 C16 C41 110.0(7) . .
C25 N1 Cu2 120.5(5) . .
C60 N1 Cu2 122.6(5) . .
C60 N1 C25 116.1(7) . .
C55 O6 Dy1 117.0(4) . .
C55 O6 C100 114.4(6) . .
C100 O6 Dy1 128.5(5) . .
O3 C24 C28 115.0(7) . .
O3 C24 C46 124.2(7) . .
C46 C24 C28 120.8(8) . .
C16 C25 H25A 108.5 . .
C16 C25 H25B 108.5 . .
N1 C25 C16 115.0(6) . .
N1 C25 H25A 108.5 . .
N1 C25 H25B 108.5 . .
H25A C25 H25B 107.5 . .
N8 C27 Fe1 176.7(7) . .
O1 C28 C24 118.9(7) . .
O1 C28 C58 122.2(7) . .
C24 C28 C58 118.8(7) . .
C31 N2 Cu2 120.2(5) . .
C57 N2 Cu2 124.2(6) . .
C57 N2 C31 115.7(7) . .
O5 C30 C42 119.3(7) . .
O5 C30 C73 124.0(7) . .
C73 C30 C42 116.6(7) . .
C16 C31 H31A 108.7 . .
C16 C31 H31B 108.7 . .
N2 C31 C16 114.2(6) . .
N2 C31 H31A 108.7 . .
N2 C31 H31B 108.7 . .
H31A C31 H31B 107.6 . .
O2 C34 C44 123.9(7) . .
O2 C34 C69 118.6(6) . .
C44 C34 C69 117.5(7) . .
N5 C36 Fe1 178.9(8) . .
N3 C37 H37A 108.7 . .
N3 C37 H37B 108.7 . .
N3 C37 C43 114.2(7) . .
H37A C37 H37B 107.6 . .
C43 C37 H37A 108.7 . .
C43 C37 H37B 108.7 . .
C46 C38 H38 119.9 . .
C63 C38 H38 119.9 . .
C63 C38 C46 120.1(9) . .
C58 C40 H40 116.3 . .
N9 C40 H40 116.3 . .
N9 C40 C58 127.4(8) . .
C16 C41 H41A 109.5 . .
C16 C41 H41B 109.5 . .
C16 C41 H41C 109.5 . .
H41A C41 H41B 109.5 . .
H41A C41 H41C 109.5 . .
H41B C41 H41C 109.5 . .
O7 C42 C30 113.9(7) . .
O7 C42 C61 123.2(8) . .
C61 C42 C30 122.9(8) . .
C37 C43 C47 110.8(8) . .
C37 C43 C70 107.2(7) . .
C70 C43 C47 108.7(8) . .
C92 C43 C37 111.1(7) . .
C92 C43 C47 111.2(8) . .
C92 C43 C70 107.7(8) . .
C34 C44 C52 119.5(7) . .
C34 C44 C64 122.5(7) . .
C52 C44 C64 117.9(7) . .
C16 C45 H45A 109.5 . .
C16 C45 H45B 109.5 . .
C16 C45 H45C 109.5 . .
H45A C45 H45B 109.5 . .
H45A C45 H45C 109.5 . .
H45B C45 H45C 109.5 . .
C24 C46 H46 119.9 . .
C38 C46 C24 120.2(8) . .
C38 C46 H46 119.9 . .
C43 C47 H47A 109.5 . .
C43 C47 H47B 109.5 . .
C43 C47 H47C 109.5 . .
H47A C47 H47B 109.5 . .
H47A C47 H47C 109.5 . .
H47B C47 H47C 109.5 . .
C50 C48 C60 117.7(8) . .
C53 C48 C50 119.6(7) . .
C53 C48 C60 122.7(7) . .
C48 C50 H50 119.5 . .
C74 C50 C48 121.0(9) . .
C74 C50 H50 119.5 . .
C55 C51 H51 119.3 . .
C55 C51 C74 121.4(8) . .
C74 C51 H51 119.3 . .
C44 C52 H52 119.1 . .
C80 C52 C44 121.7(8) . .
C80 C52 H52 119.1 . .
C48 C53 C55 118.5(7) . .
O8 C53 C48 124.8(6) . .
O8 C53 C55 116.7(7) . .
O6 C55 C53 114.7(6) . .
C51 C55 O6 125.8(7) . .
C51 C55 C53 119.4(8) . .
N10 C56 Fe1 175.8(9) . .
N2 C57 H57 115.7 . .
N2 C57 C73 128.5(8) . .
C73 C57 H57 115.7 . .
C28 C58 C40 124.3(7) . .
C63 C58 C28 118.0(8) . .
C63 C58 C40 117.7(8) . .
O7 C59 H59A 109.5 . .
O7 C59 H59B 109.5 . .
O7 C59 H59C 109.5 . .
H59A C59 H59B 109.5 . .
H59A C59 H59C 109.5 . .
H59B C59 H59C 109.5 . .
N1 C60 C48 130.2(8) . .
N1 C60 H60 114.9 . .
C48 C60 H60 114.9 . .
C42 C61 H61 120.5 . .
C76 C61 C42 119.0(10) . .
C76 C61 H61 120.5 . .
C38 C63 C58 121.9(9) . .
C38 C63 H63 119.0 . .
C58 C63 H63 119.0 . .
N3 C64 C44 129.0(7) . .
N3 C64 H64 115.5 . .
C44 C64 H64 115.5 . .
C69 C65 H65 120.2 . .
C69 C65 C80 119.6(8) . .
C80 C65 H65 120.2 . .
O4 C66 H66A 109.5 . .
O4 C66 H66B 109.5 . .
O4 C66 H66C 109.5 . .
H66A C66 H66B 109.5 . .
H66A C66 H66C 109.5 . .
H66B C66 H66C 109.5 . .
N6 C68 Fe1 178.4(8) . .
O4 C69 C34 113.5(6) . .
C65 C69 O4 124.3(7) . .
C65 C69 C34 122.3(7) . .
C43 C70 H70A 109.5 . .
C43 C70 H70B 109.5 . .
C43 C70 H70C 109.5 . .
H70A C70 H70B 109.5 . .
H70A C70 H70C 109.5 . .
H70B C70 H70C 109.5 . .
N7 C71 Fe1 176.7(11) . .
C30 C73 C57 122.2(8) . .
C30 C73 C83 120.4(9) . .
C83 C73 C57 117.3(8) . .
C50 C74 C51 119.9(9) . .
C50 C74 H74 120.1 . .
C51 C74 H74 120.1 . .
C61 C76 H76 119.6 . .
C61 C76 C83 120.7(11) . .
C83 C76 H76 119.6 . .
N4 C77 Fe1 178.9(10) . .
C52 C80 C65 119.4(8) . .
C52 C80 H80 120.3 . .
C65 C80 H80 120.3 . .
C73 C83 H83 119.9 . .
C76 C83 C73 120.2(10) . .
C76 C83 H83 119.9 . .
Cu2 O8 Dy1 107.6(2) . .
C53 O8 Dy1 126.5(4) . .
C53 O8 Cu2 125.9(4) . .
C40 N9 Cu1 124.9(6) . .
C40 N9 C92 115.1(7) . .
C92 N9 Cu1 119.6(5) . .
C56 N10 Cu2 149.7(7) . 3_655
C43 C92 H92A 108.6 . .
C43 C92 H92B 108.6 . .
N9 C92 C43 114.6(7) . .
N9 C92 H92A 108.6 . .
N9 C92 H92B 108.6 . .
H92A C92 H92B 107.6 . .
O3 C101 H10A 109.5 . .
O3 C101 H10B 109.5 . .
O3 C101 H10C 109.5 . .
H10A C101 H10B 109.5 . .
H10A C101 H10C 109.5 . .
H10B C101 H10C 109.5 . .
O6 C100 H10D 109.5 . .
O6 C100 H10E 109.5 . .
O6 C100 H10F 109.5 . .
H10D C100 H10E 109.5 . .
H10D C100 H10F 109.5 . .
H10E C100 H10F 109.5 . .
N11 C103 C14 174(2) . .
C103 C14 H14A 109.5 . .
C103 C14 H14B 109.5 . .
C103 C14 H14C 109.5 . .
H14A C14 H14B 109.5 . .
H14A C14 H14C 109.5 . .
H14B C14 H14C 109.5 . .
H10G C105 H10H 109.5 . .
H10G C105 H10I 109.5 . .
H10H C105 H10I 109.5 . .
C104 C105 H10G 109.5 . .
C104 C105 H10H 109.5 . .
C104 C105 H10I 109.5 . .
N13 C106 C107 171(3) . .
C106 C107 H10J 109.5 . .
C106 C107 H10K 109.5 . .
C106 C107 H10L 109.5 . .
H10J C107 H10K 109.5 . .
H10J C107 H10L 109.5 . .
H10K C107 H10L 109.5 . .
N12 C104 C105 169(4) . .

loop_
_geom_bond_atom_site_label_1
_geom_bond_atom_site_label_2
_geom_bond_distance
_geom_bond_site_symmetry_2
Dy1 Cu2 3.4857(10) .
Dy1 Cu1 3.4984(10) .
Dy1 O1 2.358(5) .
Dy1 O5 2.319(4) .
Dy1 O2 2.335(4) .
Dy1 O3 2.617(5) .
Dy1 O4 2.526(5) .
Dy1 O7 2.551(5) .
Dy1 O6 2.575(5) .
Dy1 O1W 2.327(6) .
Dy1 O8 2.348(5) .
Cu2 O5 1.999(5) .
Cu2 N1 1.988(6) .
Cu2 N2 1.969(6) .
Cu2 O8 1.964(4) .
Cu2 N10 2.180(7) 3_645
Cu1 O1 1.978(5) .
Cu1 O2 1.997(5) .
Cu1 N3 1.976(6) .
Cu1 N8 2.177(7) .
Cu1 N9 1.975(6) .
Fe1 C27 1.920(8) .
Fe1 C36 1.937(9) .
Fe1 C56 1.918(8) .
Fe1 C68 1.933(10) .
Fe1 C71 1.914(11) .
Fe1 C77 1.926(10) .
O1 C28 1.337(8) .
O5 C30 1.332(9) .
O2 C34 1.343(8) .
N3 C37 1.466(9) .
N3 C64 1.276(10) .
O3 C24 1.372(9) .
O3 C101 1.443(9) .
O4 C66 1.447(9) .
O4 C69 1.393(8) .
O7 C42 1.377(9) .
O7 C59 1.436(9) .
N8 C27 1.153(9) .
C16 C25 1.525(11) .
C16 C31 1.495(11) .
C16 C41 1.540(11) .
C16 C45 1.513(11) .
N1 C25 1.478(9) .
N1 C60 1.253(9) .
O6 C55 1.376(9) .
O6 C100 1.441(9) .
C24 C28 1.398(10) .
C24 C46 1.398(11) .
C25 H25A 0.9700 .
C25 H25B 0.9700 .
C28 C58 1.421(11) .
N2 C31 1.474(9) .
N2 C57 1.285(11) .
C30 C42 1.405(11) .
C30 C73 1.385(10) .
C31 H31A 0.9700 .
C31 H31B 0.9700 .
N6 C68 1.150(10) .
C34 C44 1.396(10) .
C34 C69 1.397(10) .
C36 N5 1.144(10) .
C37 H37A 0.9700 .
C37 H37B 0.9700 .
C37 C43 1.523(12) .
C38 H38 0.9300 .
C38 C46 1.376(12) .
C38 C63 1.359(12) .
C40 H40 0.9300 .
C40 C58 1.451(11) .
C40 N9 1.266(9) .
C41 H41A 0.9600 .
C41 H41B 0.9600 .
C41 H41C 0.9600 .
C42 C61 1.384(12) .
C43 C47 1.549(12) .
C43 C70 1.546(11) .
C43 C92 1.516(12) .
C44 C52 1.399(11) .
C44 C64 1.436(11) .
C45 H45A 0.9600 .
C45 H45B 0.9600 .
C45 H45C 0.9600 .
C46 H46 0.9300 .
C47 H47A 0.9600 .
C47 H47B 0.9600 .
C47 H47C 0.9600 .
C48 C50 1.407(11) .
C48 C53 1.387(11) .
C48 C60 1.442(10) .
C50 H50 0.9300 .
C50 C74 1.339(12) .
C51 H51 0.9300 .
C51 C55 1.371(11) .
C51 C74 1.376(12) .
C52 H52 0.9300 .
C52 C80 1.365(12) .
C53 C55 1.414(9) .
C53 O8 1.331(8) .
C56 N10 1.146(9) .
C57 H57 0.9300 .
C57 C73 1.463(12) .
C58 C63 1.420(11) .
C59 H59A 0.9600 .
C59 H59B 0.9600 .
C59 H59C 0.9600 .
C60 H60 0.9300 .
C61 H61 0.9300 .
C61 C76 1.364(13) .
C63 H63 0.9300 .
C64 H64 0.9300 .
C65 H65 0.9300 .
C65 C69 1.378(10) .
C65 C80 1.380(11) .
C66 H66A 0.9600 .
C66 H66B 0.9600 .
C66 H66C 0.9600 .
C70 H70A 0.9600 .
C70 H70B 0.9600 .
C70 H70C 0.9600 .
C71 N7 1.159(12) .
C73 C83 1.419(13) .
C74 H74 0.9300 .
C76 H76 0.9300 .
C76 C83 1.369(14) .
C77 N4 1.130(11) .
C80 H80 0.9300 .
C83 H83 0.9300 .
N9 C92 1.477(9) .
N10 Cu2 2.180(7) 3_655
C92 H92A 0.9700 .
C92 H92B 0.9700 .
C101 H10A 0.9600 .
C101 H10B 0.9600 .
C101 H10C 0.9600 .
C100 H10D 0.9600 .
C100 H10E 0.9600 .
C100 H10F 0.9600 .
C103 N11 1.122(8) .
C103 C14 1.448(8) .
C14 H14A 0.9600 .
C14 H14B 0.9600 .
C14 H14C 0.9600 .
N12 C104 1.128(9) .
C105 H10G 0.9600 .
C105 H10H 0.9600 .
C105 H10I 0.9600 .
C105 C104 1.452(9) .
N13 C106 1.127(8) .
C106 C107 1.445(8) .
C107 H10J 0.9600 .
C107 H10K 0.9600 .
C107 H10L 0.9600 .
O6W O6WA 1.55(2) .
